data_8105038
loop_
_publ_author_name
'Zhang, Qi-Long'
'Yu, Qing'
'Xie, Hai-Fang'
'Yang, Xiao-Sheng'

_publ_section_title
;
 Crystal structure of 3-(3-(4-carboxyphenyl)ureido)pyridin-1-ium
 perchlorate, C26H24Cl2N6O14
;
_journal_issue 1
_journal_name_full 'Zeitschrift f\"ur Kristallographie - New Crystal Structures'
_journal_page_first 133
_journal_page_last 134
_journal_paper_doi 10.1515/ncrs-2019-0537
_journal_volume 235
_journal_year 2019
_chemical_formula_moiety '2(C13 H12 N3 O3), 2(Cl O4)'
_chemical_formula_sum 'C26 H24 Cl2 N6 O14'
_chemical_formula_weight 715.41
_space_group_crystal_system monoclinic
_space_group_IT_number 14
_space_group_name_Hall '-P 2ybc'
_space_group_name_H-M_alt 'P 1 21/c 1'
_atom_sites_solution_hydrogens geom
_cell_angle_alpha 90
_cell_angle_beta 109.588(3)
_cell_angle_gamma 90
_cell_formula_units_Z 4
_cell_length_a 15.7471(18)
_cell_length_b 14.1486(15)
_cell_length_c 13.7894(15)
_cell_measurement_reflns_used 1600
_cell_measurement_temperature 293(2)
_cell_measurement_theta_max 26.29
_cell_measurement_theta_min 2.68
_cell_volume 2894.5(6)
_computing_cell_refinement 'SAINT (Brucker, 2012)[2]'
_computing_data_collection 'APEX2 (Brucker, 2012)[2]'
_computing_data_reduction 'SAINT (Brucker, 2012)[2]'
_computing_molecular_graphics 'Diamond 4.0[4]'
_computing_publication_material 'Olex2 (Dolomanov et al., 2009)[1]'
_computing_structure_refinement 'ShelXL (Sheldrick, 2015)[3]'
_diffrn_ambient_temperature 293(2)
_diffrn_measured_fraction_theta_full 1.000
_diffrn_measured_fraction_theta_max 1.000
_diffrn_measurement_device_type 'CCD area detector'
_diffrn_measurement_method 'phi and omega scans'
_diffrn_radiation_monochromator graphite
_diffrn_radiation_type MoK\a
_diffrn_radiation_wavelength 0.71073
_diffrn_reflns_av_R_equivalents 0.0596
_diffrn_reflns_av_unetI/netI 0.0565
_diffrn_reflns_Laue_measured_fraction_full 1.000
_diffrn_reflns_Laue_measured_fraction_max 1.000
_diffrn_reflns_limit_h_max 18
_diffrn_reflns_limit_h_min -18
_diffrn_reflns_limit_k_max 16
_diffrn_reflns_limit_k_min -15
_diffrn_reflns_limit_l_max 15
_diffrn_reflns_limit_l_min -16
_diffrn_reflns_number 18314
_diffrn_reflns_point_group_measured_fraction_full 1.000
_diffrn_reflns_point_group_measured_fraction_max 1.000
_diffrn_reflns_theta_full 25.000
_diffrn_reflns_theta_max 25.000
_diffrn_reflns_theta_min 1.373
_exptl_absorpt_coefficient_mu 0.310
_exptl_absorpt_correction_T_max 0.979
_exptl_absorpt_correction_T_min 0.975
_exptl_absorpt_correction_type multi-scan
_exptl_crystal_colour COLOURLESS
_exptl_crystal_density_diffrn 1.642
_exptl_crystal_density_method 'not measured'
_exptl_crystal_description BLOCK
_exptl_crystal_F_000 1472
_exptl_crystal_size_max 0.24
_exptl_crystal_size_mid 0.23
_exptl_crystal_size_min 0.21
_refine_diff_density_max 0.957
_refine_diff_density_min -0.345
_refine_diff_density_rms 0.074
_refine_ls_extinction_coef .
_refine_ls_extinction_method none
_refine_ls_goodness_of_fit_ref 1.026
_refine_ls_hydrogen_treatment constr
_refine_ls_matrix_type full
_refine_ls_number_parameters 433
_refine_ls_number_reflns 5101
_refine_ls_number_restraints 0
_refine_ls_restrained_S_all 1.026
_refine_ls_R_factor_all 0.1148
_refine_ls_R_factor_gt 0.0744
_refine_ls_shift/su_max 0.000
_refine_ls_shift/su_mean 0.000
_refine_ls_structure_factor_coef Fsqd
_refine_ls_weighting_details 'w=1/[\s^2^(Fo^2^)+(0.1161P)^2^+1.9770P] where P=(Fo^2^+2Fc^2^)/3'
_refine_ls_weighting_scheme calc
_refine_ls_wR_factor_gt 0.1900
_refine_ls_wR_factor_ref 0.2246
_reflns_Friedel_coverage 0.000
_reflns_Friedel_fraction_full .
_reflns_Friedel_fraction_max .
_reflns_number_gt 3165
_reflns_number_total 5101
_reflns_threshold_expression 'I > 2\s(I)'
_cod_data_source_file suppl_ncrs-2019-0537_suppl.cif
_cod_data_source_block a
_cod_database_code 8105038
_shelx_space_group_comment
;
The symmetry employed for this shelxl refinement is uniquely defined
by the following loop, which should always be used as a source of
symmetry information in preference to the above space-group names.
They are only intended as comments.
;
_shelx_estimated_absorpt_t_max 0.938
_shelx_estimated_absorpt_t_min 0.929
_olex2_refinement_description
;
1. Fixed Uiso
 At 1.2 times of:
  All C(H) groups, All N(H) groups
 At 1.5 times of:
  All O(H) groups
2.a Aromatic/amide H refined with riding coordinates:
 C1(H1), C2(H2), C3(H3), C4(H4), C8(H8), C9(H9), C11(H11), C12(H12), C15(H15),
 C16(H16), C17(H17), C18(H18), C21(H21), C22(H22), C24(H24), C25(H25), N1(H1A),
 N2(H2A), N3(H3A), N4(H4A), N5(H5), N6(H6)
2.b Tetrahedral OH refined with riding coordinates:
 O2(H2B), O3(H3B)
;

loop_
_space_group_symop_operation_xyz
'x, y, z'
'-x, y+1/2, -z+1/2'
'-x, -y, -z'
'x, -y-1/2, z-1/2'

loop_
_atom_site_label
_atom_site_type_symbol
_atom_site_fract_x
_atom_site_fract_y
_atom_site_fract_z
_atom_site_U_iso_or_equiv
_atom_site_adp_type
_atom_site_occupancy
_atom_site_site_symmetry_order
_atom_site_calc_flag
_atom_site_refinement_flags_posn
_atom_site_refinement_flags_adp
_atom_site_refinement_flags_occupancy
_atom_site_disorder_assembly
_atom_site_disorder_group
C1 C -0.3160(4) 0.0886(6) 0.6687(4) 0.100(2) Uani 1 1 d . . . . .
H1 H -0.2648 0.0786 0.6509 0.120 Uiso 1 1 calc R . . . .
C2 C -0.3105(4) 0.0823(7) 0.7680(4) 0.117(3) Uani 1 1 d . . . . .
H2 H -0.2551 0.0687 0.8175 0.140 Uiso 1 1 calc R . . . .
C3 C -0.3815(5) 0.0949(6) 0.7971(5) 0.097(2) Uani 1 1 d . . . . .
H3 H -0.3763 0.0927 0.8663 0.116 Uiso 1 1 calc R . . . .
C4 C -0.4704(4) 0.1178(5) 0.6211(4) 0.0808(18) Uani 1 1 d . . . . .
H4 H -0.5268 0.1279 0.5721 0.097 Uiso 1 1 calc R . . . .
C5 C -0.3977(3) 0.1098(3) 0.5920(4) 0.0546(12) Uani 1 1 d . . . . .
C6 C -0.4711(3) 0.1253(3) 0.4040(3) 0.0522(12) Uani 1 1 d . . . . .
C7 C -0.4978(3) 0.1364(4) 0.2154(3) 0.0531(12) Uani 1 1 d . . . . .
C8 C -0.4524(3) 0.1265(4) 0.1447(4) 0.0689(16) Uani 1 1 d . . . . .
H8 H -0.3901 0.1195 0.1682 0.083 Uiso 1 1 calc R . . . .
C9 C -0.4985(4) 0.1271(4) 0.0415(4) 0.0683(15) Uani 1 1 d . . . . .
H9 H -0.4675 0.1210 -0.0049 0.082 Uiso 1 1 calc R . . . .
C10 C -0.5932(3) 0.1370(3) 0.0047(3) 0.0534(12) Uani 1 1 d . . . . .
C11 C -0.6375(3) 0.1462(3) 0.0751(4) 0.0553(13) Uani 1 1 d . . . . .
H11 H -0.6999 0.1531 0.0515 0.066 Uiso 1 1 calc R . . . .
C12 C -0.5915(3) 0.1455(4) 0.1797(4) 0.0581(13) Uani 1 1 d . . . . .
H12 H -0.6227 0.1510 0.2260 0.070 Uiso 1 1 calc R . . . .
C13 C -0.6400(4) 0.1389(4) -0.1062(4) 0.0580(13) Uani 1 1 d . . . . .
C14 C 0.0123(3) 0.3871(3) 0.3999(3) 0.0452(11) Uani 1 1 d . . . . .
C15 C -0.0603(3) 0.3625(3) 0.3133(3) 0.0545(12) Uani 1 1 d . . . . .
H15 H -0.1108 0.3337 0.3209 0.065 Uiso 1 1 calc R . . . .
C16 C -0.0574(4) 0.3809(4) 0.2163(4) 0.0606(14) Uani 1 1 d . . . . .
H16 H -0.1055 0.3636 0.1585 0.073 Uiso 1 1 calc R . . . .
C17 C 0.0157(3) 0.4244(3) 0.2046(3) 0.0545(12) Uani 1 1 d . . . . .
H17 H 0.0180 0.4378 0.1395 0.065 Uiso 1 1 calc R . . . .
C18 C 0.0857(3) 0.4299(3) 0.3849(3) 0.0489(11) Uani 1 1 d . . . . .
H18 H 0.1358 0.4464 0.4408 0.059 Uiso 1 1 calc R . . . .
C19 C 0.0743(3) 0.3810(3) 0.5899(3) 0.0449(11) Uani 1 1 d . . . . .
C20 C 0.0991(3) 0.3575(3) 0.7761(3) 0.0456(11) Uani 1 1 d . . . . .
C21 C 0.1923(3) 0.3687(4) 0.8142(4) 0.0576(13) Uani 1 1 d . . . . .
H21 H 0.2247 0.3762 0.7694 0.069 Uiso 1 1 calc R . . . .
C22 C 0.2358(3) 0.3685(4) 0.9190(4) 0.0612(14) Uani 1 1 d . . . . .
H22 H 0.2980 0.3763 0.9445 0.073 Uiso 1 1 calc R . . . .
C23 C 0.1896(3) 0.3571(3) 0.9872(3) 0.0467(11) Uani 1 1 d . . . . .
C24 C 0.0976(3) 0.3458(3) 0.9497(3) 0.0487(11) Uani 1 1 d . . . . .
H24 H 0.0658 0.3376 0.9950 0.058 Uiso 1 1 calc R . . . .
C25 C 0.0524(3) 0.3467(3) 0.8447(3) 0.0502(12) Uani 1 1 d . . . . .
H25 H -0.0099 0.3400 0.8199 0.060 Uiso 1 1 calc R . . . .
C26 C 0.2370(3) 0.3570(3) 1.0999(3) 0.0514(12) Uani 1 1 d . . . . .
N1 N -0.3973(3) 0.1159(3) 0.4926(3) 0.0594(11) Uani 1 1 d . . . . .
H1A H -0.3454 0.1136 0.4848 0.071 Uiso 1 1 calc R . . . .
N2 N -0.4443(3) 0.1353(3) 0.3199(3) 0.0670(13) Uani 1 1 d . . . . .
H2A H -0.3873 0.1418 0.3326 0.080 Uiso 1 1 calc R . . . .
N3 N 0.0476(2) 0.3563(3) 0.6713(3) 0.0492(10) Uani 1 1 d . . . . .
H3A H -0.0073 0.3379 0.6562 0.059 Uiso 1 1 calc R . . . .
N4 N 0.0076(3) 0.3677(3) 0.4969(3) 0.0519(10) Uani 1 1 d . . . . .
H4A H -0.0425 0.3449 0.4987 0.062 Uiso 1 1 calc R . . . .
N5 N 0.0835(3) 0.4471(3) 0.2884(3) 0.0523(10) Uani 1 1 d . . . . .
H5 H 0.1293 0.4749 0.2805 0.063 Uiso 1 1 calc R . . . .
N6 N -0.4615(5) 0.1109(5) 0.7239(5) 0.111(2) Uani 1 1 d . . . . .
H6 H -0.5086 0.1172 0.7417 0.133 Uiso 1 1 calc R . . . .
O1 O -0.5977(3) 0.1258(4) -0.1692(3) 0.0928(15) Uani 1 1 d . . . . .
O2 O -0.7256(2) 0.1528(2) -0.1377(2) 0.0633(10) Uani 1 1 d . . . . .
H2B H -0.7450 0.1527 -0.2008 0.095 Uiso 1 1 calc R . . . .
O3 O 0.3201(2) 0.3818(3) 1.1319(3) 0.0830(13) Uani 1 1 d . . . . .
H3B H 0.3398 0.3795 1.1950 0.125 Uiso 1 1 calc R . . . .
O4 O 0.1962(2) 0.3326(3) 1.1604(2) 0.0641(10) Uani 1 1 d . . . . .
O5 O -0.5484(2) 0.1241(3) 0.4026(3) 0.0736(11) Uani 1 1 d . . . . .
O6 O 0.1483(2) 0.4106(3) 0.5983(2) 0.0685(10) Uani 1 1 d . . . . .
O7 O -0.1470(3) 0.3210(3) 0.6502(3) 0.0963(14) Uani 1 1 d . . . . .
O8 O -0.2920(3) 0.2929(3) 0.5344(4) 0.0991(15) Uani 1 1 d . . . . .
O9 O -0.2521(3) 0.4403(3) 0.6048(3) 0.0824(12) Uani 1 1 d . . . . .
O10 O -0.1874(3) 0.3820(3) 0.4873(3) 0.0839(12) Uani 1 1 d . . . . .
O11 O -0.2486(3) 0.1750(3) 0.3333(3) 0.0867(13) Uani 1 1 d . . . . .
O12 O -0.1522(3) 0.0446(3) 0.3595(3) 0.0911(13) Uani 1 1 d . . . . .
O13 O -0.1057(2) 0.1798(3) 0.4577(3) 0.0844(12) Uani 1 1 d . . . . .
O14 O -0.2164(3) 0.0860(3) 0.4832(3) 0.0772(11) Uani 1 1 d . . . . .
Cl1 Cl -0.18074(8) 0.12159(8) 0.40724(8) 0.0512(4) Uani 1 1 d . . . . .
Cl2 Cl -0.22089(8) 0.35742(8) 0.56956(9) 0.0512(4) Uani 1 1 d . . . . .

loop_
_atom_site_aniso_label
_atom_site_aniso_U_11
_atom_site_aniso_U_22
_atom_site_aniso_U_33
_atom_site_aniso_U_23
_atom_site_aniso_U_13
_atom_site_aniso_U_12
C1 0.053(3) 0.192(8) 0.048(3) 0.012(4) 0.010(3) -0.022(4)
C2 0.068(4) 0.243(10) 0.036(3) 0.002(4) 0.012(3) -0.054(5)
C3 0.101(5) 0.144(6) 0.044(3) -0.008(4) 0.022(4) -0.025(5)
C4 0.067(4) 0.123(5) 0.058(3) 0.006(3) 0.028(3) 0.018(4)
C5 0.053(3) 0.067(3) 0.044(3) -0.004(2) 0.017(2) -0.020(2)
C6 0.039(3) 0.072(3) 0.043(3) 0.002(2) 0.009(2) -0.010(2)
C7 0.042(3) 0.073(3) 0.039(3) 0.008(2) 0.007(2) -0.010(2)
C8 0.039(3) 0.117(5) 0.049(3) 0.003(3) 0.013(2) -0.002(3)
C9 0.057(3) 0.106(4) 0.041(3) 0.002(3) 0.015(2) 0.003(3)
C10 0.048(3) 0.061(3) 0.043(3) 0.001(2) 0.003(2) -0.003(2)
C11 0.041(3) 0.073(3) 0.046(3) 0.002(2) 0.006(2) -0.003(2)
C12 0.044(3) 0.086(4) 0.045(3) 0.007(2) 0.016(2) 0.001(3)
C13 0.055(3) 0.064(3) 0.045(3) -0.002(2) 0.003(2) -0.003(3)
C14 0.050(3) 0.046(3) 0.039(2) 0.0021(19) 0.014(2) -0.002(2)
C15 0.050(3) 0.067(3) 0.044(3) 0.005(2) 0.014(2) -0.010(2)
C16 0.059(3) 0.076(4) 0.041(3) 0.001(2) 0.009(2) -0.006(3)
C17 0.065(3) 0.062(3) 0.039(3) 0.000(2) 0.019(2) -0.005(3)
C18 0.053(3) 0.057(3) 0.039(2) 0.000(2) 0.018(2) -0.006(2)
C19 0.048(3) 0.051(3) 0.037(2) 0.0033(19) 0.015(2) -0.002(2)
C20 0.046(3) 0.048(3) 0.040(2) 0.0035(19) 0.010(2) 0.002(2)
C21 0.050(3) 0.080(4) 0.044(3) 0.002(2) 0.018(2) 0.006(3)
C22 0.043(3) 0.084(4) 0.052(3) -0.001(3) 0.010(2) 0.008(3)
C23 0.051(3) 0.048(3) 0.035(2) 0.0008(19) 0.006(2) 0.003(2)
C24 0.043(3) 0.063(3) 0.038(2) 0.001(2) 0.012(2) -0.010(2)
C25 0.039(2) 0.069(3) 0.041(3) 0.008(2) 0.012(2) -0.007(2)
C26 0.045(3) 0.062(3) 0.039(3) 0.001(2) 0.004(2) 0.008(2)
N1 0.043(2) 0.092(3) 0.044(2) 0.002(2) 0.0158(18) -0.015(2)
N2 0.035(2) 0.120(4) 0.041(2) 0.016(2) 0.0072(17) -0.006(2)
N3 0.041(2) 0.071(3) 0.035(2) 0.0052(17) 0.0117(16) -0.0080(19)
N4 0.042(2) 0.075(3) 0.037(2) 0.0068(17) 0.0115(17) -0.0151(19)
N5 0.053(2) 0.060(2) 0.050(2) 0.0032(18) 0.0260(19) -0.0026(19)
N6 0.114(5) 0.161(6) 0.086(4) 0.004(4) 0.069(4) 0.022(4)
O1 0.055(2) 0.169(5) 0.050(2) -0.005(2) 0.0121(19) 0.000(3)
O2 0.057(2) 0.084(2) 0.0397(18) 0.0036(16) 0.0040(16) 0.0040(19)
O3 0.049(2) 0.145(4) 0.047(2) -0.005(2) 0.0040(17) 0.008(2)
O4 0.064(2) 0.082(3) 0.0412(19) 0.0053(16) 0.0106(17) -0.0084(19)
O5 0.047(2) 0.122(3) 0.051(2) 0.0071(19) 0.0157(16) -0.003(2)
O6 0.050(2) 0.107(3) 0.0457(19) 0.0132(18) 0.0122(16) -0.021(2)
O7 0.070(3) 0.133(4) 0.074(3) 0.018(2) 0.009(2) 0.030(3)
O8 0.078(3) 0.103(3) 0.122(3) -0.041(3) 0.041(3) -0.048(3)
O9 0.076(3) 0.061(2) 0.124(3) -0.010(2) 0.052(2) 0.005(2)
O10 0.083(3) 0.102(3) 0.079(3) 0.004(2) 0.044(2) -0.010(2)
O11 0.072(3) 0.117(3) 0.060(2) 0.011(2) 0.007(2) 0.027(2)
O12 0.122(4) 0.080(3) 0.095(3) -0.011(2) 0.068(3) 0.019(3)
O13 0.051(2) 0.103(3) 0.097(3) -0.014(2) 0.023(2) -0.022(2)
O14 0.079(3) 0.095(3) 0.075(2) 0.006(2) 0.049(2) -0.004(2)
Cl1 0.0462(7) 0.0649(8) 0.0455(6) -0.0013(5) 0.0196(5) 0.0008(5)
Cl2 0.0426(6) 0.0564(7) 0.0521(7) -0.0021(5) 0.0125(5) -0.0067(5)

loop_
_atom_type_symbol
_atom_type_description
_atom_type_scat_dispersion_real
_atom_type_scat_dispersion_imag
_atom_type_scat_source
C C 0.0033 0.0016 'International Tables Vol C Tables 4.2.6.8 and 6.1.1.4'
H H 0.0000 0.0000 'International Tables Vol C Tables 4.2.6.8 and 6.1.1.4'
N N 0.0061 0.0033 'International Tables Vol C Tables 4.2.6.8 and 6.1.1.4'
O O 0.0106 0.0060 'International Tables Vol C Tables 4.2.6.8 and 6.1.1.4'
Cl Cl 0.1484 0.1585 'International Tables Vol C Tables 4.2.6.8 and 6.1.1.4'

loop_
_geom_angle_atom_site_label_1
_geom_angle_atom_site_label_2
_geom_angle_atom_site_label_3
_geom_angle
_geom_angle_site_symmetry_1
_geom_angle_site_symmetry_3
C2 C1 H1 119.5 . .
C2 C1 C5 121.0(6) . .
C5 C1 H1 119.5 . .
C1 C2 H2 119.1 . .
C3 C2 C1 121.8(6) . .
C3 C2 H2 119.1 . .
C2 C3 H3 120.9 . .
C2 C3 N6 118.1(6) . .
N6 C3 H3 120.9 . .
C5 C4 H4 120.0 . .
C5 C4 N6 120.0(6) . .
N6 C4 H4 120.0 . .
C4 C5 C1 116.9(5) . .
C4 C5 N1 125.7(5) . .
N1 C5 C1 117.3(5) . .
N2 C6 N1 110.7(4) . .
O5 C6 N1 123.7(5) . .
O5 C6 N2 125.6(4) . .
C8 C7 C12 119.4(4) . .
C8 C7 N2 116.4(4) . .
C12 C7 N2 124.1(5) . .
C7 C8 H8 119.7 . .
C9 C8 C7 120.7(5) . .
C9 C8 H8 119.7 . .
C8 C9 H9 119.9 . .
C8 C9 C10 120.3(5) . .
C10 C9 H9 119.9 . .
C9 C10 C13 118.7(5) . .
C11 C10 C9 118.7(4) . .
C11 C10 C13 122.6(5) . .
C10 C11 H11 119.2 . .
C10 C11 C12 121.5(4) . .
C12 C11 H11 119.2 . .
C7 C12 H12 120.3 . .
C11 C12 C7 119.4(5) . .
C11 C12 H12 120.3 . .
O1 C13 C10 121.1(5) . .
O1 C13 O2 121.4(4) . .
O2 C13 C10 117.4(5) . .
C18 C14 C15 118.0(4) . .
C18 C14 N4 123.2(4) . .
N4 C14 C15 118.8(4) . .
C14 C15 H15 120.0 . .
C16 C15 C14 120.0(5) . .
C16 C15 H15 120.0 . .
C15 C16 H16 119.9 . .
C17 C16 C15 120.3(5) . .
C17 C16 H16 119.9 . .
C16 C17 H17 120.9 . .
N5 C17 C16 118.3(4) . .
N5 C17 H17 120.9 . .
C14 C18 H18 120.5 . .
N5 C18 C14 119.0(4) . .
N5 C18 H18 120.5 . .
N3 C19 N4 112.5(4) . .
O6 C19 N3 124.2(4) . .
O6 C19 N4 123.4(4) . .
C21 C20 N3 124.3(4) . .
C25 C20 C21 119.2(4) . .
C25 C20 N3 116.6(4) . .
C20 C21 H21 120.4 . .
C22 C21 C20 119.1(5) . .
C22 C21 H21 120.4 . .
C21 C22 H22 119.1 . .
C21 C22 C23 121.7(5) . .
C23 C22 H22 119.1 . .
C22 C23 C26 121.3(4) . .
C24 C23 C22 119.2(4) . .
C24 C23 C26 119.5(5) . .
C23 C24 H24 120.0 . .
C23 C24 C25 120.1(4) . .
C25 C24 H24 120.0 . .
C20 C25 H25 119.6 . .
C24 C25 C20 120.7(4) . .
C24 C25 H25 119.6 . .
O3 C26 C23 117.3(5) . .
O4 C26 C23 120.3(4) . .
O4 C26 O3 122.4(4) . .
C5 N1 C6 127.2(4) . .
C5 N1 H1A 116.4 . .
C6 N1 H1A 116.4 . .
C6 N2 C7 128.5(4) . .
C6 N2 H2A 115.8 . .
C7 N2 H2A 115.8 . .
C19 N3 C20 127.8(4) . .
C19 N3 H3A 116.1 . .
C20 N3 H3A 116.1 . .
C14 N4 H4A 116.5 . .
C19 N4 C14 126.9(4) . .
C19 N4 H4A 116.5 . .
C17 N5 C18 124.5(4) . .
C17 N5 H5 117.7 . .
C18 N5 H5 117.7 . .
C3 N6 C4 122.0(6) . .
C3 N6 H6 119.0 . .
C4 N6 H6 119.0 . .
C13 O2 H2B 109.5 . .
C26 O3 H3B 109.5 . .
O11 Cl1 O14 109.0(3) . .
O12 Cl1 O11 110.7(3) . .
O12 Cl1 O14 109.3(2) . .
O13 Cl1 O11 110.3(3) . .
O13 Cl1 O12 109.4(3) . .
O13 Cl1 O14 108.1(2) . .
O7 Cl2 O9 108.7(3) . .
O7 Cl2 O10 106.6(3) . .
O8 Cl2 O7 112.8(3) . .
O8 Cl2 O9 109.2(3) . .
O8 Cl2 O10 110.2(3) . .
O9 Cl2 O10 109.3(3) . .

loop_
_geom_bond_atom_site_label_1
_geom_bond_atom_site_label_2
_geom_bond_distance
_geom_bond_site_symmetry_2
C1 H1 0.9300 .
C1 C2 1.345(7) .
C1 C5 1.397(7) .
C2 H2 0.9300 .
C2 C3 1.322(9) .
C3 H3 0.9300 .
C3 N6 1.343(8) .
C4 H4 0.9300 .
C4 C5 1.339(7) .
C4 N6 1.381(7) .
C5 N1 1.375(6) .
C6 N1 1.382(6) .
C6 N2 1.368(6) .
C6 O5 1.211(6) .
C7 C8 1.394(7) .
C7 C12 1.398(6) .
C7 N2 1.404(6) .
C8 H8 0.9300 .
C8 C9 1.364(7) .
C9 H9 0.9300 .
C9 C10 1.411(7) .
C10 C11 1.379(7) .
C10 C13 1.459(6) .
C11 H11 0.9300 .
C11 C12 1.380(6) .
C12 H12 0.9300 .
C13 O1 1.272(6) .
C13 O2 1.285(6) .
C14 C15 1.392(6) .
C14 C18 1.380(6) .
C14 N4 1.391(5) .
C15 H15 0.9300 .
C15 C16 1.379(7) .
C16 H16 0.9300 .
C16 C17 1.361(7) .
C17 H17 0.9300 .
C17 N5 1.323(6) .
C18 H18 0.9300 .
C18 N5 1.343(5) .
C19 N3 1.368(5) .
C19 N4 1.372(5) .
C19 O6 1.206(5) .
C20 C21 1.392(6) .
C20 C25 1.388(6) .
C20 N3 1.400(5) .
C21 H21 0.9300 .
C21 C22 1.377(6) .
C22 H22 0.9300 .
C22 C23 1.378(7) .
C23 C24 1.374(6) .
C23 C26 1.481(6) .
C24 H24 0.9300 .
C24 C25 1.382(6) .
C25 H25 0.9300 .
C26 O3 1.282(6) .
C26 O4 1.260(6) .
N1 H1A 0.8600 .
N2 H2A 0.8600 .
N3 H3A 0.8600 .
N4 H4A 0.8600 .
N5 H5 0.8600 .
N6 H6 0.8600 .
O2 H2B 0.8200 .
O3 H3B 0.8200 .
O7 Cl2 1.410(4) .
O8 Cl2 1.399(4) .
O9 Cl2 1.418(4) .
O10 Cl2 1.445(4) .
O11 Cl1 1.422(4) .
O12 Cl1 1.421(4) .
O13 Cl1 1.416(4) .
O14 Cl1 1.436(4) .

loop_
_geom_hbond_atom_site_label_D
_geom_hbond_atom_site_label_H
_geom_hbond_atom_site_label_A
_geom_hbond_distance_DH
_geom_hbond_distance_HA
_geom_hbond_distance_DA
_geom_hbond_angle_DHA
_geom_hbond_site_symmetry_A
C2 H2 O10 0.93 2.33 3.038(7) 132.6 4_566
C4 H4 O5 0.93 2.25 2.848(7) 121.8 .
C12 H12 O5 0.93 2.35 2.933(6) 120.2 .
C16 H16 O14 0.93 2.56 3.379(6) 146.7 4_565
C17 H17 O12 0.93 2.60 3.093(6) 114.1 2
C18 H18 O6 0.93 2.17 2.786(5) 122.4 .
C18 H18 O10 0.93 2.65 3.296(6) 127.6 3_566
C21 H21 O6 0.93 2.31 2.882(6) 119.2 .
C25 H25 O7 0.93 2.61 3.397(6) 142.6 .
N1 H1A O14 0.86 2.08 2.925(6) 169.4 .
N2 H2A O11 0.86 2.23 3.077(6) 167.6 .
N3 H3A O7 0.86 2.19 3.023(6) 163.8 .
N4 H4A O10 0.86 2.29 3.035(6) 144.3 .
N4 H4A O13 0.86 2.53 3.146(5) 129.5 .
N5 H5 O9 0.86 2.37 3.022(6) 132.6 3_566
N5 H5 O12 0.86 2.30 2.952(5) 132.6 2
N6 H6 O1 0.86 2.16 2.989(7) 162.9 1_556
N6 H6 O3 0.86 2.61 3.243(8) 131.1 4_465
O2 H2B O4 0.82 1.84 2.649(4) 169.6 4_464
O3 H3B O1 0.82 1.80 2.613(5) 169.9 4_667
